data_7061136
loop_
_publ_author_name
'Zhou, Qian-hua'
'Pan, Ming-yue'
'He, Qi'
'Tang, Qian'
'Chow, Cheuk-fai'
'Gong, Cheng-bin'

_publ_section_title
;
 Electrochromic behavior of fac-tricarbonyl rhenium complexes
;
_journal_issue 3
_journal_name_full 'New Journal of Chemistry'
_journal_page_first 1072
_journal_page_last 1079
_journal_paper_doi 10.1039/D1NJ04955K
_journal_volume 46
_journal_year 2022
_chemical_formula_moiety '2(C15.5 H10 Cl0.5 N O3.5 Re0.5)'
_chemical_formula_sum 'C31 H20 Cl N2 O7 Re'
_chemical_formula_weight 754.14
_space_group_crystal_system monoclinic
_space_group_IT_number 11
_space_group_name_Hall '-P 2yb'
_space_group_name_H-M_alt 'P 1 21/m 1'
_atom_sites_solution_hydrogens geom
_atom_sites_solution_primary dual
_audit_creation_date 2021-12-08
_audit_creation_method
;
Olex2 1.2
(compiled 2017.08.10 svn.r3458 for OlexSys, GUI svn.r5381)
;
_audit_update_record
;
2021-12-09 deposited with the CCDC.	2021-12-13 downloaded from the CCDC.
;
_cell_angle_alpha 90
_cell_angle_beta 105.965(4)
_cell_angle_gamma 90
_cell_formula_units_Z 4
_cell_length_a 9.5221(4)
_cell_length_b 20.0965(7)
_cell_length_c 16.7407(5)
_cell_measurement_reflns_used 12882
_cell_measurement_temperature 287.64(16)
_cell_measurement_theta_max 26.8220
_cell_measurement_theta_min 3.8280
_cell_volume 3080.0(2)
_computing_cell_refinement 'CrysAlisPro 1.171.39.46e (Rigaku OD, 2018)'
_computing_data_collection 'CrysAlisPro 1.171.39.46e (Rigaku OD, 2018)'
_computing_data_reduction 'CrysAlisPro 1.171.39.46e (Rigaku OD, 2018)'
_computing_molecular_graphics 'Olex2 (Dolomanov et al., 2009)'
_computing_publication_material 'Olex2 (Dolomanov et al., 2009)'
_computing_structure_refinement 'ShelXL (Sheldrick, 2015)'
_computing_structure_solution 'ShelXT (Sheldrick, 2015)'
_diffrn_ambient_environment air
_diffrn_ambient_temperature 287.64(16)
_diffrn_detector 'CCD plate'
_diffrn_detector_area_resol_mean 8.0243
_diffrn_detector_type EosS2
_diffrn_measured_fraction_theta_full 0.987
_diffrn_measured_fraction_theta_max 0.860
_diffrn_measurement_details
;
List of Runs (angles in degrees, time in seconds):

  # Type    Start    End  Width  t~exp~   \w     \q     \k     \f   Frames
#--------------------------------------------------------------------------
  1  \w    -10.00  84.00   1.00   23.08    --   16.35  77.00-120.00   94
  2  \w    -10.00  84.00   1.00   23.08    --   16.35  77.00  90.00   94
  3  \w    -10.00  80.00   1.00   23.08    --   16.35  77.00   0.00   90
;
_diffrn_measurement_device 'four-circle diffractometer'
_diffrn_measurement_device_type 'SuperNova, Dual, Cu at home/near, EosS2'
_diffrn_measurement_method '\w scans'
_diffrn_orient_matrix_type 'CrysAlisPro convention (1999,Acta A55,543-557)'
_diffrn_orient_matrix_UB_11 0.0770766000
_diffrn_orient_matrix_UB_12 -0.0021182000
_diffrn_orient_matrix_UB_13 0.0087560000
_diffrn_orient_matrix_UB_21 -0.0066237000
_diffrn_orient_matrix_UB_22 -0.0322842000
_diffrn_orient_matrix_UB_23 -0.0177718000
_diffrn_orient_matrix_UB_31 -0.0035885000
_diffrn_orient_matrix_UB_32 0.0140797000
_diffrn_orient_matrix_UB_33 -0.0393776000
_diffrn_radiation_monochromator mirror
_diffrn_radiation_probe x-ray
_diffrn_radiation_type MoK\a
_diffrn_radiation_wavelength 0.71073
_diffrn_reflns_av_R_equivalents 0.0316
_diffrn_reflns_av_unetI/netI 0.0471
_diffrn_reflns_Laue_measured_fraction_full 0.987
_diffrn_reflns_Laue_measured_fraction_max 0.860
_diffrn_reflns_limit_h_max 10
_diffrn_reflns_limit_h_min -12
_diffrn_reflns_limit_k_max 25
_diffrn_reflns_limit_k_min -26
_diffrn_reflns_limit_l_max 22
_diffrn_reflns_limit_l_min -12
_diffrn_reflns_number 18864
_diffrn_reflns_point_group_measured_fraction_full 0.987
_diffrn_reflns_point_group_measured_fraction_max 0.860
_diffrn_reflns_theta_full 25.242
_diffrn_reflns_theta_max 29.161
_diffrn_reflns_theta_min 3.495
_diffrn_source 'micro-focus sealed X-ray tube'
_diffrn_source_type 'SuperNova (Mo) X-ray Source'
_exptl_absorpt_coefficient_mu 4.080
_exptl_absorpt_correction_T_max 1.00000
_exptl_absorpt_correction_T_min 0.44028
_exptl_absorpt_correction_type multi-scan
_exptl_absorpt_process_details
;
CrysAlisPro 1.171.39.46e (Rigaku Oxford Diffraction, 2018)
Empirical absorption correction using spherical harmonics,
 implemented in SCALE3 ABSPACK scaling algorithm.
;
_exptl_crystal_colour 'clear yellowish yellow'
_exptl_crystal_colour_lustre clear
_exptl_crystal_colour_modifier yellowish
_exptl_crystal_colour_primary yellow
_exptl_crystal_density_diffrn 1.626
_exptl_crystal_description plate
_exptl_crystal_F_000 1472
_exptl_crystal_size_max 0.2
_exptl_crystal_size_mid 0.2
_exptl_crystal_size_min 0.02
_refine_diff_density_max 1.216
_refine_diff_density_min -0.959
_refine_diff_density_rms 0.103
_refine_ls_extinction_method none
_refine_ls_goodness_of_fit_ref 1.026
_refine_ls_hydrogen_treatment constr
_refine_ls_matrix_type full
_refine_ls_number_parameters 400
_refine_ls_number_reflns 7336
_refine_ls_number_restraints 1
_refine_ls_restrained_S_all 1.026
_refine_ls_R_factor_all 0.0696
_refine_ls_R_factor_gt 0.0440
_refine_ls_shift/su_max 0.001
_refine_ls_shift/su_mean 0.000
_refine_ls_structure_factor_coef Fsqd
_refine_ls_weighting_details 'w=1/[\s^2^(Fo^2^)+(0.0440P)^2^+3.7150P] where P=(Fo^2^+2Fc^2^)/3'
_refine_ls_weighting_scheme calc
_refine_ls_wR_factor_gt 0.0949
_refine_ls_wR_factor_ref 0.1039
_reflns_Friedel_coverage 0.000
_reflns_number_gt 5249
_reflns_number_total 7336
_reflns_threshold_expression 'I > 2\s(I)'
_cod_data_source_file d1nj04955k2.cif
_cod_data_source_block gcb
_cod_depositor_comments 'Adding full bibliography for 7061136.cif.'
_cod_database_code 7061136
_shelx_shelxl_version_number 2018/1
_chemical_oxdiff_formula 'C1 H1 O1 N1 Re1'
_shelx_space_group_comment
;
The symmetry employed for this shelxl refinement is uniquely defined
by the following loop, which should always be used as a source of
symmetry information in preference to the above space-group names.
They are only intended as comments.
;
_shelx_estimated_absorpt_t_max 0.923
_shelx_estimated_absorpt_t_min 0.496
_reflns_odcompleteness_completeness 98.49
_reflns_odcompleteness_iscentric 1
_reflns_odcompleteness_theta 26.32
_olex2_refinement_description
;
1. Fixed Uiso
 At 1.2 times of:
  All C(H) groups
 At 1.5 times of:
  All C(H,H,H) groups
2. Restrained distances
 C2-O2 \\sim C1-O1
 with sigma of 0.001
3. Others
 Sof(Re2A)=0.5*(1-FVAR(2))
 Sof(Re2)=0.5*FVAR(2)
4.a Aromatic/amide H refined with riding coordinates:
 C29(H29), C21(H21), C24(H24), C30(H30), C8(H8), C23(H23), C14(H14), C5(H5),
 C26(H26), C27(H27), C11(H11), C7(H7), C13(H13), C10(H10)
4.b Idealised Me refined as rotating group:
 C16(H16A,H16B,H16C), C32(H32A,H32B,H32C)
;
_olex2_submission_special_instructions 'No special instructions were received'
_oxdiff_exptl_absorpt_empirical_details
;
Empirical correction (ABSPACK) includes:
- Absorption correction using spherical harmonics
- Frame scaling
;
_oxdiff_exptl_absorpt_empirical_full_max 1.937
_oxdiff_exptl_absorpt_empirical_full_min 0.495

loop_
_space_group_symop_operation_xyz
'x, y, z'
'-x, y+1/2, -z'
'-x, -y, -z'
'x, -y-1/2, z'

loop_
_atom_site_label
_atom_site_type_symbol
_atom_site_fract_x
_atom_site_fract_y
_atom_site_fract_z
_atom_site_U_iso_or_equiv
_atom_site_adp_type
_atom_site_occupancy
_atom_site_site_symmetry_order
_atom_site_calc_flag
_atom_site_refinement_flags_posn
_atom_site_refinement_flags_adp
_atom_site_refinement_flags_occupancy
_atom_site_disorder_assembly
_atom_site_disorder_group
Re1 Re 0.31102(3) 0.250000 0.68189(2) 0.04476(11) Uani 1 2 d S T P . .
Re2 Re 1.0010(6) 0.250000 0.2785(5) 0.0532(7) Uani 0.71(4) 2 d S T P A 1
Cl2 Cl 0.7392(2) 0.250000 0.19667(12) 0.0673(6) Uani 1 2 d S T P . .
Cl1 Cl 0.5509(3) 0.250000 0.65265(16) 0.0830(7) Uani 1 2 d S T P . .
N1 N 0.4235(4) 0.31609(19) 0.7824(2) 0.0404(9) Uani 1 1 d . . . . .
N2 N 0.9244(4) 0.3162(2) 0.3572(2) 0.0438(10) Uani 1 1 d . . . . .
O7 O 0.4452(5) 0.52580(19) 0.7019(3) 0.0661(11) Uani 1 1 d . . . . .
O8 O 0.5911(5) 0.6074(2) 0.6872(3) 0.0891(15) Uani 1 1 d . . . . .
O4 O 1.0386(5) 0.5796(2) 1.1720(2) 0.0758(12) Uani 1 1 d . . . . .
C29 C 0.5524(5) 0.4470(2) 0.5908(3) 0.0437(12) Uani 1 1 d . . . . .
H29 H 0.470732 0.431047 0.604944 0.052 Uiso 1 1 calc R . . . .
C22 C 0.8091(5) 0.3910(2) 0.4673(3) 0.0369(10) Uani 1 1 d . . . . .
O2 O 0.1839(6) 0.1439(3) 0.5520(3) 0.0992(17) Uani 1 1 d D . . . .
C21 C 0.7966(5) 0.2837(2) 0.5429(3) 0.0427(11) Uani 1 1 d . . . . .
H21 H 0.777211 0.306234 0.587190 0.051 Uiso 1 1 calc R . . . .
C24 C 0.9152(5) 0.3823(3) 0.3527(3) 0.0469(12) Uani 1 1 d . . . . .
H24 H 0.950197 0.403990 0.312992 0.056 Uiso 1 1 calc R . . . .
C20 C 0.8254(5) 0.3211(2) 0.4767(3) 0.0381(11) Uani 1 1 d . . . . .
O3 O 0.9262(6) 0.5362(3) 1.2622(3) 0.0967(16) Uani 1 1 d . . . . .
C30 C 0.6152(5) 0.4095(2) 0.5408(3) 0.0406(11) Uani 1 1 d . . . . .
H30 H 0.573628 0.368956 0.520209 0.049 Uiso 1 1 calc R . . . .
C4 C 0.6039(5) 0.3208(2) 0.9165(3) 0.0418(11) Uani 1 1 d . . . . .
C28 C 0.6106(5) 0.5081(2) 0.6200(3) 0.0419(11) Uani 1 1 d . . . . .
C19 C 0.8773(5) 0.2859(2) 0.4175(3) 0.0385(11) Uani 1 1 d . . . . .
C8 C 0.4182(6) 0.3815(3) 0.7817(3) 0.0505(13) Uani 1 1 d . . . . .
H8 H 0.356659 0.402793 0.736010 0.061 Uiso 1 1 calc R . . . .
C9 C 0.6780(6) 0.4319(3) 0.9863(3) 0.0496(13) Uani 1 1 d . . . . .
C31 C 0.5400(6) 0.5469(3) 0.6745(3) 0.0477(12) Uani 1 1 d . . . . .
C2 C 0.2287(7) 0.1830(3) 0.5992(4) 0.0630(16) Uani 1 1 d D . . . .
C23 C 0.8556(5) 0.4202(3) 0.4045(3) 0.0424(11) Uani 1 1 d . . . . .
H23 H 0.846890 0.465976 0.396734 0.051 Uiso 1 1 calc R . . . .
O5 O 1.0753(7) 0.1414(3) 0.1650(4) 0.1110(19) Uani 1 1 d . . . . .
C14 C 0.6702(6) 0.4198(3) 1.0667(3) 0.0583(15) Uani 1 1 d . . . . .
H14 H 0.609711 0.386172 1.076447 0.070 Uiso 1 1 calc R . . . .
C25 C 0.7390(5) 0.4314(2) 0.5206(3) 0.0400(11) Uani 1 1 d . . . . .
C6 C 0.5931(6) 0.3909(3) 0.9158(3) 0.0461(12) Uani 1 1 d . . . . .
C3 C 0.5150(5) 0.2858(2) 0.8484(3) 0.0397(11) Uani 1 1 d . . . . .
C5 C 0.7020(6) 0.2841(3) 0.9805(3) 0.0549(14) Uani 1 1 d . . . . .
H5 H 0.767556 0.306830 1.023275 0.066 Uiso 1 1 calc R . . . .
O6 O 1.3109(9) 0.250000 0.3859(5) 0.108(3) Uani 1 2 d S T P A .
C26 C 0.7949(5) 0.4934(2) 0.5488(3) 0.0472(12) Uani 1 1 d . . . . .
H26 H 0.876486 0.509517 0.534672 0.057 Uiso 1 1 calc R . . . .
C27 C 0.7310(6) 0.5313(3) 0.5971(3) 0.0500(13) Uani 1 1 d . . . . .
H27 H 0.768903 0.573091 0.614787 0.060 Uiso 1 1 calc R . . . .
C18 C 1.1954(9) 0.250000 0.3466(6) 0.057(2) Uani 1 2 d S T P . .
C11 C 0.8486(7) 0.5198(3) 1.0386(4) 0.0652(17) Uani 1 1 d . . . . .
H11 H 0.908575 0.553590 1.028954 0.078 Uiso 1 1 calc R . . . .
C12 C 0.8444(6) 0.5063(3) 1.1199(3) 0.0550(14) Uani 1 1 d . . . . .
C7 C 0.5017(6) 0.4203(3) 0.8470(3) 0.0531(14) Uani 1 1 d . . . . .
H7 H 0.495235 0.466419 0.843744 0.064 Uiso 1 1 calc R . . . .
O1 O 0.0333(10) 0.250000 0.7331(5) 0.109(3) Uani 1 2 d DS T P . .
C13 C 0.7517(7) 0.4573(3) 1.1323(3) 0.0613(15) Uani 1 1 d . . . . .
H13 H 0.743817 0.449397 1.185649 0.074 Uiso 1 1 calc R . . . .
C1 C 0.1374(9) 0.250000 0.7151(7) 0.076(3) Uani 1 2 d DS T P . .
C10 C 0.7647(7) 0.4834(3) 0.9724(3) 0.0612(16) Uani 1 1 d . . . . .
H10 H 0.766618 0.493573 0.918531 0.073 Uiso 1 1 calc R . . . .
C17 C 1.0469(7) 0.1824(4) 0.2053(4) 0.0731(18) Uani 1 1 d . . . . .
C15 C 0.9387(7) 0.5419(3) 1.1921(4) 0.0667(17) Uani 1 1 d . . . . .
C16 C 1.1382(8) 0.6163(4) 1.2388(5) 0.097(3) Uani 1 1 d . . . . .
H16A H 1.183927 0.651173 1.215781 0.146 Uiso 1 1 calc GR . . . .
H16B H 1.211718 0.586680 1.270571 0.146 Uiso 1 1 calc GR . . . .
H16C H 1.084938 0.635306 1.274295 0.146 Uiso 1 1 calc GR . . . .
C32 C 0.5252(9) 0.6495(4) 0.7384(6) 0.116(3) Uani 1 1 d . . . . .
H32A H 0.421668 0.641992 0.723664 0.174 Uiso 1 1 calc GR . . . .
H32B H 0.543945 0.695430 0.729279 0.174 Uiso 1 1 calc GR . . . .
H32C H 0.566689 0.638779 0.796000 0.174 Uiso 1 1 calc GR . . . .
Re2A Re 0.9901(15) 0.250000 0.2659(9) 0.0472(14) Uani 0.29(4) 2 d S T P A 2

loop_
_atom_site_aniso_label
_atom_site_aniso_U_11
_atom_site_aniso_U_22
_atom_site_aniso_U_33
_atom_site_aniso_U_23
_atom_site_aniso_U_13
_atom_site_aniso_U_12
Re1 0.04193(19) 0.0519(2) 0.03715(16) 0.000 0.00541(13) 0.000
Re2 0.0451(8) 0.0727(9) 0.0462(17) 0.000 0.0197(10) 0.000
Cl2 0.0656(14) 0.0857(16) 0.0483(11) 0.000 0.0121(10) 0.000
Cl1 0.0820(17) 0.0908(18) 0.0885(17) 0.000 0.0440(14) 0.000
N1 0.043(2) 0.037(2) 0.041(2) 0.0029(18) 0.0114(19) 0.0026(18)
N2 0.037(2) 0.057(3) 0.038(2) 0.001(2) 0.0110(18) -0.005(2)
O7 0.078(3) 0.055(2) 0.077(3) 0.003(2) 0.043(2) 0.004(2)
O8 0.095(3) 0.060(3) 0.133(4) -0.041(3) 0.067(3) -0.020(3)
O4 0.087(3) 0.078(3) 0.052(2) -0.013(2) 0.002(2) -0.017(3)
C29 0.038(3) 0.043(3) 0.048(3) 0.008(2) 0.009(2) 0.000(2)
C22 0.034(3) 0.037(3) 0.035(2) 0.001(2) 0.002(2) -0.004(2)
O2 0.096(4) 0.095(4) 0.084(3) -0.042(3) -0.012(3) 0.005(3)
C21 0.052(3) 0.043(3) 0.030(2) -0.003(2) 0.007(2) -0.004(2)
C24 0.043(3) 0.054(3) 0.043(3) 0.008(2) 0.010(2) -0.007(2)
C20 0.035(3) 0.039(3) 0.038(2) 0.001(2) 0.005(2) -0.004(2)
O3 0.111(4) 0.122(4) 0.048(3) -0.019(3) 0.007(3) -0.023(3)
C30 0.038(3) 0.034(3) 0.047(3) 0.001(2) 0.006(2) -0.003(2)
C4 0.040(3) 0.040(3) 0.043(3) 0.001(2) 0.008(2) 0.002(2)
C28 0.042(3) 0.038(3) 0.043(3) 0.006(2) 0.009(2) 0.003(2)
C19 0.037(3) 0.042(3) 0.033(2) -0.002(2) 0.003(2) -0.003(2)
C8 0.054(3) 0.050(3) 0.043(3) 0.007(2) 0.006(2) 0.007(3)
C9 0.059(4) 0.040(3) 0.047(3) -0.005(2) 0.009(3) -0.003(2)
C31 0.051(3) 0.041(3) 0.050(3) 0.004(2) 0.012(3) 0.005(3)
C2 0.066(4) 0.061(4) 0.056(3) -0.007(3) 0.008(3) 0.009(3)
C23 0.038(3) 0.044(3) 0.045(3) 0.005(2) 0.010(2) -0.004(2)
O5 0.132(5) 0.119(4) 0.110(4) -0.033(4) 0.080(4) 0.006(4)
C14 0.069(4) 0.055(3) 0.048(3) -0.002(3) 0.012(3) -0.008(3)
C25 0.040(3) 0.035(3) 0.040(2) 0.006(2) 0.004(2) 0.001(2)
C6 0.050(3) 0.047(3) 0.041(3) 0.001(2) 0.012(2) 0.002(2)
C3 0.039(3) 0.042(3) 0.038(2) 0.001(2) 0.009(2) 0.000(2)
C5 0.062(4) 0.049(3) 0.043(3) -0.004(2) -0.004(3) -0.002(3)
O6 0.081(6) 0.129(7) 0.115(6) 0.000 0.028(5) 0.000
C26 0.040(3) 0.039(3) 0.064(3) 0.000(3) 0.017(3) -0.007(2)
C27 0.047(3) 0.036(3) 0.064(3) -0.003(2) 0.010(3) -0.005(2)
C18 0.040(5) 0.067(5) 0.070(5) 0.000 0.023(4) 0.000
C11 0.082(5) 0.053(4) 0.058(4) -0.009(3) 0.014(3) -0.015(3)
C12 0.058(4) 0.056(3) 0.046(3) -0.005(3) 0.007(3) 0.004(3)
C7 0.071(4) 0.038(3) 0.050(3) 0.001(2) 0.015(3) 0.003(3)
O1 0.130(7) 0.102(6) 0.113(6) 0.000 0.065(6) 0.000
C13 0.078(4) 0.059(4) 0.045(3) -0.001(3) 0.014(3) 0.002(3)
C1 0.051(6) 0.052(5) 0.115(8) 0.000 0.007(6) 0.000
C10 0.081(4) 0.057(4) 0.044(3) -0.001(3) 0.016(3) -0.014(3)
C17 0.071(4) 0.091(5) 0.070(4) -0.003(4) 0.040(4) -0.002(4)
C15 0.075(5) 0.060(4) 0.058(4) -0.009(3) 0.005(3) 0.005(3)
C16 0.095(6) 0.093(6) 0.081(5) -0.022(4) -0.012(4) -0.025(5)
C32 0.129(7) 0.080(5) 0.165(8) -0.070(6) 0.083(7) -0.028(5)
Re2A 0.062(4) 0.057(2) 0.032(2) 0.000 0.029(2) 0.000

loop_
_atom_type_symbol
_atom_type_description
_atom_type_scat_dispersion_real
_atom_type_scat_dispersion_imag
_atom_type_scat_source
C C 0.0033 0.0016 'International Tables Vol C Tables 4.2.6.8 and 6.1.1.4'
H H 0.0000 0.0000 'International Tables Vol C Tables 4.2.6.8 and 6.1.1.4'
Cl Cl 0.1484 0.1585 'International Tables Vol C Tables 4.2.6.8 and 6.1.1.4'
N N 0.0061 0.0033 'International Tables Vol C Tables 4.2.6.8 and 6.1.1.4'
O O 0.0106 0.0060 'International Tables Vol C Tables 4.2.6.8 and 6.1.1.4'
Re Re -1.0185 7.2310 'International Tables Vol C Tables 4.2.6.8 and 6.1.1.4'

loop_
_geom_angle_atom_site_label_1
_geom_angle_atom_site_label_2
_geom_angle_atom_site_label_3
_geom_angle
_geom_angle_site_symmetry_1
_geom_angle_site_symmetry_3
_geom_angle_publ_flag
N1 Re1 Cl1 82.41(11) . . ?
N1 Re1 Cl1 82.41(11) 4_565 . ?
N1 Re1 N1 75.1(2) . 4_565 ?
C2 Re1 Cl1 94.20(19) 4_565 . ?
C2 Re1 Cl1 94.20(19) . . ?
C2 Re1 N1 98.3(2) 4_565 . ?
C2 Re1 N1 172.9(2) . . ?
C2 Re1 N1 98.3(2) . 4_565 ?
C2 Re1 N1 172.9(2) 4_565 4_565 ?
C2 Re1 C2 88.2(4) . 4_565 ?
C1 Re1 Cl1 174.5(3) . . ?
C1 Re1 N1 93.3(3) . 4_565 ?
C1 Re1 N1 93.3(3) . . ?
C1 Re1 C2 89.7(3) . . ?
C1 Re1 C2 89.7(3) . 4_565 ?
N2 Re2 Cl2 83.07(19) 4_565 . ?
N2 Re2 Cl2 83.07(19) . . ?
N2 Re2 N2 77.0(3) . 4_565 ?
C18 Re2 Cl2 176.4(5) . . ?
C18 Re2 N2 94.1(4) . 4_565 ?
C18 Re2 N2 94.1(4) . . ?
C18 Re2 C17 91.6(3) . 4_565 ?
C18 Re2 C17 91.6(3) . . ?
C17 Re2 Cl2 91.0(3) 4_565 . ?
C17 Re2 Cl2 91.0(3) . . ?
C17 Re2 N2 97.3(2) . 4_565 ?
C17 Re2 N2 172.2(3) . . ?
C17 Re2 N2 97.3(2) 4_565 . ?
C17 Re2 N2 172.2(3) 4_565 4_565 ?
C17 Re2 C17 87.8(5) 4_565 . ?
C8 N1 Re1 126.4(3) . . ?
C8 N1 C3 118.2(4) . . ?
C3 N1 Re1 115.3(3) . . ?
C24 N2 Re2 127.9(3) . . ?
C24 N2 C19 117.5(4) . . ?
C24 N2 Re2A 125.4(4) . . ?
C19 N2 Re2 114.7(3) . . ?
C19 N2 Re2A 116.8(4) . . ?
C31 O8 C32 115.7(5) . . ?
C15 O4 C16 117.1(5) . . ?
C30 C29 H29 119.9 . . ?
C30 C29 C28 120.1(5) . . ?
C28 C29 H29 119.9 . . ?
C20 C22 C25 121.7(4) . . ?
C23 C22 C20 117.2(4) . . ?
C23 C22 C25 121.0(4) . . ?
C21 C21 H21 119.1 4_565 . ?
C21 C21 C20 121.8(3) 4_565 . ?
C20 C21 H21 119.1 . . ?
N2 C24 H24 118.5 . . ?
N2 C24 C23 122.9(4) . . ?
C23 C24 H24 118.5 . . ?
C22 C20 C21 124.7(4) . . ?
C19 C20 C22 117.8(4) . . ?
C19 C20 C21 117.4(4) . . ?
C29 C30 H30 119.5 . . ?
C29 C30 C25 121.0(5) . . ?
C25 C30 H30 119.5 . . ?
C6 C4 C5 123.7(5) . . ?
C3 C4 C6 117.8(4) . . ?
C3 C4 C5 118.5(4) . . ?
C29 C28 C31 118.5(5) . . ?
C29 C28 C27 119.0(5) . . ?
C27 C28 C31 122.6(5) . . ?
N2 C19 C20 123.2(4) . . ?
N2 C19 C19 116.7(3) . 4_565 ?
C20 C19 C19 120.0(3) . 4_565 ?
N1 C8 H8 118.7 . . ?
N1 C8 C7 122.5(5) . . ?
C7 C8 H8 118.7 . . ?
C14 C9 C6 120.6(5) . . ?
C10 C9 C14 119.2(5) . . ?
C10 C9 C6 120.1(5) . . ?
O7 C31 O8 123.7(5) . . ?
O7 C31 C28 124.2(5) . . ?
O8 C31 C28 112.1(5) . . ?
O2 C2 Re1 178.7(6) . . ?
C22 C23 C24 121.0(5) . . ?
C22 C23 H23 119.5 . . ?
C24 C23 H23 119.5 . . ?
C9 C14 H14 119.8 . . ?
C13 C14 C9 120.3(5) . . ?
C13 C14 H14 119.8 . . ?
C30 C25 C22 121.6(4) . . ?
C30 C25 C26 118.4(5) . . ?
C26 C25 C22 120.0(4) . . ?
C4 C6 C9 121.7(5) . . ?
C7 C6 C4 117.6(5) . . ?
C7 C6 C9 120.7(5) . . ?
N1 C3 C4 123.2(4) . . ?
N1 C3 C3 116.8(3) . 4_565 ?
C4 C3 C3 120.0(3) . 4_565 ?
C4 C5 H5 119.4 . . ?
C5 C5 C4 121.3(3) 4_565 . ?
C5 C5 H5 119.4 4_565 . ?
C25 C26 H26 119.7 . . ?
C27 C26 C25 120.6(5) . . ?
C27 C26 H26 119.7 . . ?
C28 C27 H27 119.6 . . ?
C26 C27 C28 120.8(5) . . ?
C26 C27 H27 119.6 . . ?
O6 C18 Re2 178.9(8) . . ?
O6 C18 Re2A 175.1(9) . . ?
C12 C11 H11 119.6 . . ?
C10 C11 H11 119.6 . . ?
C10 C11 C12 120.8(6) . . ?
C11 C12 C15 121.8(6) . . ?
C13 C12 C11 118.5(5) . . ?
C13 C12 C15 119.6(5) . . ?
C8 C7 H7 119.7 . . ?
C6 C7 C8 120.7(5) . . ?
C6 C7 H7 119.7 . . ?
C14 C13 H13 119.5 . . ?
C12 C13 C14 120.9(5) . . ?
C12 C13 H13 119.5 . . ?
O1 C1 Re1 178.6(11) . . ?
C9 C10 C11 120.0(5) . . ?
C9 C10 H10 120.0 . . ?
C11 C10 H10 120.0 . . ?
O5 C17 Re2 177.4(7) . . ?
O5 C17 Re2A 176.5(8) . . ?
O4 C15 C12 112.7(6) . . ?
O3 C15 O4 124.4(6) . . ?
O3 C15 C12 122.9(7) . . ?
O4 C16 H16A 109.5 . . ?
O4 C16 H16B 109.5 . . ?
O4 C16 H16C 109.5 . . ?
H16A C16 H16B 109.5 . . ?
H16A C16 H16C 109.5 . . ?
H16B C16 H16C 109.5 . . ?
O8 C32 H32A 109.5 . . ?
O8 C32 H32B 109.5 . . ?
O8 C32 H32C 109.5 . . ?
H32A C32 H32B 109.5 . . ?
H32A C32 H32C 109.5 . . ?
H32B C32 H32C 109.5 . . ?
N2 Re2A Cl2 84.2(4) . . ?
N2 Re2A Cl2 84.2(4) 4_565 . ?
N2 Re2A N2 72.9(4) . 4_565 ?
C18 Re2A Cl2 168.9(7) . . ?
C18 Re2A N2 86.9(5) . . ?
C18 Re2A N2 86.9(5) . 4_565 ?
C17 Re2A Cl2 98.0(6) . . ?
C17 Re2A Cl2 98.0(6) 4_565 . ?
C17 Re2A N2 96.7(2) . 4_565 ?
C17 Re2A N2 169.1(6) . . ?
C17 Re2A N2 169.1(6) 4_565 4_565 ?
C17 Re2A N2 96.7(2) 4_565 . ?
C17 Re2A C18 89.6(5) . . ?
C17 Re2A C18 89.6(5) 4_565 . ?
C17 Re2A C17 93.6(7) 4_565 . ?

loop_
_geom_bond_atom_site_label_1
_geom_bond_atom_site_label_2
_geom_bond_distance
_geom_bond_site_symmetry_2
_geom_bond_publ_flag
Re1 Cl1 2.464(2) . ?
Re1 N1 2.179(4) 4_565 ?
Re1 N1 2.179(4) . ?
Re1 C2 1.936(6) 4_565 ?
Re1 C2 1.936(6) . ?
Re1 C1 1.884(9) . ?
Re2 Cl2 2.493(7) . ?
Re2 N2 2.138(7) 4_565 ?
Re2 N2 2.138(7) . ?
Re2 C18 1.888(12) . ?
Re2 C17 1.957(9) . ?
Re2 C17 1.957(9) 4_565 ?
Cl2 Re2A 2.352(15) . ?
N1 C8 1.315(6) . ?
N1 C3 1.350(6) . ?
N2 C24 1.331(6) . ?
N2 C19 1.356(6) . ?
N2 Re2A 2.242(10) . ?
O7 C31 1.197(6) . ?
O8 C31 1.305(6) . ?
O8 C32 1.464(7) . ?
O4 C15 1.328(8) . ?
O4 C16 1.453(7) . ?
C29 H29 0.9300 . ?
C29 C30 1.379(7) . ?
C29 C28 1.380(7) . ?
C22 C20 1.418(6) . ?
C22 C23 1.379(6) . ?
C22 C25 1.492(6) . ?
O2 C2 1.113(6) . ?
C21 C21 1.355(9) 4_565 ?
C21 H21 0.9300 . ?
C21 C20 1.425(6) . ?
C24 H24 0.9300 . ?
C24 C23 1.387(7) . ?
C20 C19 1.413(6) . ?
O3 C15 1.218(7) . ?
C30 H30 0.9300 . ?
C30 C25 1.384(6) . ?
C4 C6 1.413(7) . ?
C4 C3 1.407(6) . ?
C4 C5 1.419(7) . ?
C28 C31 1.494(7) . ?
C28 C27 1.386(7) . ?
C19 C19 1.442(9) 4_565 ?
C8 H8 0.9300 . ?
C8 C7 1.399(7) . ?
C9 C14 1.391(7) . ?
C9 C6 1.483(7) . ?
C9 C10 1.382(7) . ?
C23 H23 0.9300 . ?
O5 C17 1.144(7) . ?
C14 H14 0.9300 . ?
C14 C13 1.382(7) . ?
C25 C26 1.387(7) . ?
C6 C7 1.372(7) . ?
C3 C3 1.439(9) 4_565 ?
C5 C5 1.372(10) 4_565 ?
C5 H5 0.9300 . ?
O6 C18 1.116(10) . ?
C26 H26 0.9300 . ?
C26 C27 1.368(7) . ?
C27 H27 0.9300 . ?
C18 Re2A 2.047(18) . ?
C11 H11 0.9300 . ?
C11 C12 1.399(7) . ?
C11 C10 1.383(8) . ?
C12 C13 1.375(8) . ?
C12 C15 1.478(8) . ?
C7 H7 0.9300 . ?
O1 C1 1.112(6) . ?
C13 H13 0.9300 . ?
C10 H10 0.9300 . ?
C17 Re2A 1.863(11) . ?
C16 H16A 0.9600 . ?
C16 H16B 0.9600 . ?
C16 H16C 0.9600 . ?
C32 H32A 0.9600 . ?
C32 H32B 0.9600 . ?
C32 H32C 0.9600 . ?

loop_
_smtbx_masks_void_nr
_smtbx_masks_void_average_x
_smtbx_masks_void_average_y
_smtbx_masks_void_average_z
_smtbx_masks_void_volume
_smtbx_masks_void_count_electrons
_smtbx_masks_void_content
1 0.205 0.250 -0.009 167.4 37.6 ?
2 -0.205 0.750 0.009 167.4 40.1 ?
